data_2018382
loop_
_publ_author_name
'Staun, Selena L.'
'Oliver, Allen G.'

_publ_section_title
;
 4-Pyridone--terephthalic acid--water (2/1/2) and bis(3-hydroxypyridinium)
 terephthalate
;
_journal_coeditor_code MX3062
_journal_issue 2
_journal_name_full 'Acta Crystallographica Section C'
_journal_page_first o84
_journal_page_last o87
_journal_paper_doi 10.1107/S0108270111055260
_journal_volume 68
_journal_year 2012
_chemical_formula_iupac '2C5 H6 N O + , C8 H4 O4 2-'
_chemical_formula_moiety '2(C5 H6 N O +), C8 H4 O4 2-'
_chemical_formula_sum 'C18 H16 N2 O6'
_chemical_formula_weight 356.33
_chemical_name_systematic
;
bis(3-hydroxypyridinium) terephthalate
;
_space_group_IT_number 14
_symmetry_cell_setting monoclinic
_symmetry_space_group_name_Hall '-P 2ybc'
_symmetry_space_group_name_H-M 'P 1 21/c 1'
_atom_sites_solution_hydrogens geom
_atom_sites_solution_primary direct
_atom_sites_solution_secondary difmap
_audit_creation_method SHELXL97
_cell_angle_alpha 90.00
_cell_angle_beta 98.386(5)
_cell_angle_gamma 90.00
_cell_formula_units_Z 2
_cell_length_a 4.9245(4)
_cell_length_b 15.7128(14)
_cell_length_c 10.3256(9)
_cell_measurement_reflns_used 6172
_cell_measurement_temperature 120(2)
_cell_measurement_theta_max 28.20
_cell_measurement_theta_min 2.38
_cell_volume 790.43(12)
_computing_cell_refinement 'SAINT (Bruker, 2008)'
_computing_data_collection 'APEX2 (Bruker, 2008)'
_computing_data_reduction 'SAINT (Bruker, 2008)'
_computing_molecular_graphics
;
XP (Sheldrick, 2008), POV-Ray (Cason, 2003) and DIAMOND
(Brandenburg, 2009)
;
_computing_publication_material
;
XCIF (Sheldrick, 2008), enCIFer (Allen <i>et al.</i>, 2004),
publCIF
(Westrip, 2010) and TOPOS (Blatov, 2006)
;
_computing_structure_refinement 'SHELXL97 (Sheldrick, 2008)'
_computing_structure_solution 'SHELXS97 (Sheldrick, 2008)'
_diffrn_ambient_temperature 120(2)
_diffrn_detector_area_resol_mean 8.33
_diffrn_measured_fraction_theta_full 0.997
_diffrn_measured_fraction_theta_max 0.997
_diffrn_measurement_device_type 'Bruker APEXII Kappa X8 area-detector'
_diffrn_measurement_method 'combination of \w and \f scans'
_diffrn_radiation_monochromator graphite
_diffrn_radiation_source 'fine-focus sealed tube'
_diffrn_radiation_type MoK\a
_diffrn_radiation_wavelength 0.71073
_diffrn_reflns_av_R_equivalents 0.0238
_diffrn_reflns_av_sigmaI/netI 0.0127
_diffrn_reflns_limit_h_max 6
_diffrn_reflns_limit_h_min -6
_diffrn_reflns_limit_k_max 20
_diffrn_reflns_limit_k_min -21
_diffrn_reflns_limit_l_max 13
_diffrn_reflns_limit_l_min -13
_diffrn_reflns_number 16777
_diffrn_reflns_theta_full 28.36
_diffrn_reflns_theta_max 28.36
_diffrn_reflns_theta_min 2.38
_exptl_absorpt_coefficient_mu 0.114
_exptl_absorpt_correction_T_max 1.0000
_exptl_absorpt_correction_T_min 0.9270
_exptl_absorpt_correction_type numerical
_exptl_absorpt_process_details '(SADABS; Sheldrick, 2008)'
_exptl_crystal_colour colourless
_exptl_crystal_density_diffrn 1.497
_exptl_crystal_density_method 'not measured'
_exptl_crystal_description columnar
_exptl_crystal_F_000 372
_exptl_crystal_size_max 0.25
_exptl_crystal_size_mid 0.23
_exptl_crystal_size_min 0.15
_refine_diff_density_max 0.372
_refine_diff_density_min -0.219
_refine_ls_extinction_method none
_refine_ls_goodness_of_fit_ref 1.024
_refine_ls_hydrogen_treatment constr
_refine_ls_matrix_type full
_refine_ls_number_parameters 119
_refine_ls_number_reflns 1979
_refine_ls_number_restraints 0
_refine_ls_restrained_S_all 1.024
_refine_ls_R_factor_all 0.0401
_refine_ls_R_factor_gt 0.0343
_refine_ls_shift/su_max 0.000
_refine_ls_shift/su_mean 0.000
_refine_ls_structure_factor_coef Fsqd
_refine_ls_weighting_details 'calc w = 1/[\s^2^(Fo^2^)+(0.0484P)^2^+0.3112P] where P=(Fo^2^+2Fc^2^)/3'
_refine_ls_weighting_scheme calc
_refine_ls_wR_factor_gt 0.0894
_refine_ls_wR_factor_ref 0.0943
_reflns_number_gt 1735
_reflns_number_total 1979
_reflns_threshold_expression I>2\s(I)
_cod_data_source_file mx3062.cif
_cod_data_source_block II
_cod_original_sg_symbol_H-M 'P 21/c'
_cod_database_code 2018382
_cod_database_fobs_code 2018382

loop_
_symmetry_equiv_pos_as_xyz
'x, y, z'
'-x, y+1/2, -z+1/2'
'-x, -y, -z'
'x, -y-1/2, z-1/2'

loop_
_atom_site_type_symbol
_atom_site_label
_atom_site_fract_x
_atom_site_fract_y
_atom_site_fract_z
_atom_site_U_iso_or_equiv
_atom_site_adp_type
_atom_site_calc_flag
_atom_site_refinement_flags
_atom_site_occupancy
_atom_site_symmetry_multiplicity
O O1 0.10205(17) 0.40959(6) 0.35614(8) 0.0250(2) Uani d . 1 1
H H1O 0.1087 0.3861 0.2836 0.037 Uiso calc R 1 1
N N1 0.67723(18) 0.28650(6) 0.50705(9) 0.0181(2) Uani d . 1 1
H H1N 0.7822 0.2446 0.4869 0.022 Uiso calc R 1 1
O O2 -0.01389(17) 0.33229(5) -0.07064(8) 0.02153(19) Uani d . 1 1
C C2 0.4745(2) 0.31338(7) 0.41693(10) 0.0181(2) Uani d . 1 1
H H2A 0.4448 0.2871 0.3332 0.022 Uiso calc R 1 1
O O3 0.13620(16) 0.32831(5) 0.14238(8) 0.02073(19) Uani d . 1 1
C C3 0.3062(2) 0.37982(7) 0.44493(10) 0.0185(2) Uani d . 1 1
C C4 0.3529(2) 0.41592(7) 0.56924(11) 0.0217(2) Uani d . 1 1
H H4A 0.2397 0.4610 0.5915 0.026 Uiso calc R 1 1
C C5 0.5648(2) 0.38580(7) 0.66004(11) 0.0221(2) Uani d . 1 1
H H5A 0.5981 0.4101 0.7451 0.027 Uiso calc R 1 1
C C6 0.7282(2) 0.32029(7) 0.62669(11) 0.0204(2) Uani d . 1 1
H H6A 0.8754 0.2995 0.6883 0.024 Uiso calc R 1 1
C C7 0.1356(2) 0.35924(7) 0.03023(10) 0.0164(2) Uani d . 1 1
C C8 0.3251(2) 0.43209(6) 0.01420(10) 0.0155(2) Uani d . 1 1
C C9 0.2775(2) 0.48412(7) -0.09551(10) 0.0165(2) Uani d . 1 1
H H9A 0.1250 0.4733 -0.1610 0.020 Uiso calc R 1 1
C C10 0.5487(2) 0.44838(7) 0.10982(10) 0.0170(2) Uani d . 1 1
H H10A 0.5822 0.4131 0.1852 0.020 Uiso calc R 1 1

loop_
_atom_site_aniso_label
_atom_site_aniso_U_11
_atom_site_aniso_U_22
_atom_site_aniso_U_33
_atom_site_aniso_U_12
_atom_site_aniso_U_13
_atom_site_aniso_U_23
O1 0.0237(4) 0.0306(4) 0.0190(4) 0.0095(3) -0.0028(3) -0.0004(3)
N1 0.0187(4) 0.0176(4) 0.0182(4) 0.0028(3) 0.0029(3) 0.0001(3)
O2 0.0235(4) 0.0235(4) 0.0165(4) -0.0080(3) -0.0005(3) -0.0008(3)
C2 0.0193(5) 0.0192(5) 0.0157(5) 0.0003(4) 0.0021(4) -0.0004(4)
O3 0.0232(4) 0.0214(4) 0.0166(4) -0.0049(3) -0.0003(3) 0.0028(3)
C3 0.0169(5) 0.0206(5) 0.0174(5) 0.0013(4) 0.0010(4) 0.0021(4)
C4 0.0231(5) 0.0213(5) 0.0208(5) 0.0045(4) 0.0037(4) -0.0017(4)
C5 0.0242(5) 0.0249(5) 0.0167(5) 0.0028(4) 0.0012(4) -0.0042(4)
C6 0.0193(5) 0.0236(5) 0.0175(5) 0.0021(4) -0.0002(4) -0.0004(4)
C7 0.0155(5) 0.0164(5) 0.0171(5) 0.0006(4) 0.0020(4) -0.0007(4)
C8 0.0148(5) 0.0161(5) 0.0159(5) 0.0003(3) 0.0031(4) -0.0019(4)
C9 0.0143(4) 0.0203(5) 0.0142(5) 0.0002(4) 0.0000(3) -0.0016(4)
C10 0.0172(5) 0.0183(5) 0.0153(5) 0.0010(4) 0.0016(4) 0.0011(4)

loop_
_atom_type_symbol
_atom_type_description
_atom_type_scat_dispersion_real
_atom_type_scat_dispersion_imag
_atom_type_scat_source
C C 0.0033 0.0016 'International Tables Vol C Tables 4.2.6.8 and 6.1.1.4'
H H 0.0000 0.0000 'International Tables Vol C Tables 4.2.6.8 and 6.1.1.4'
N N 0.0061 0.0033 'International Tables Vol C Tables 4.2.6.8 and 6.1.1.4'
O O 0.0106 0.0060 'International Tables Vol C Tables 4.2.6.8 and 6.1.1.4'

loop_
_geom_angle_atom_site_label_1
_geom_angle_atom_site_label_2
_geom_angle_atom_site_label_3
_geom_angle_site_symmetry_1
_geom_angle
C2 N1 C6 . 122.82(9)
C3 O1 H1O . 109.5
N1 C2 C3 . 120.17(10)
O1 C3 C2 . 122.00(10)
O1 C3 C4 . 119.65(10)
C2 C3 C4 . 118.35(10)
C5 C4 C3 . 119.57(10)
C6 C5 C4 . 119.76(10)
N1 C6 C5 . 119.32(10)
O3 C7 O2 . 123.77(10)
O3 C7 C8 . 118.61(9)
O2 C7 C8 . 117.61(9)
C9 C8 C10 . 119.50(9)
C9 C8 C7 . 120.34(9)
C10 C8 C7 . 120.16(9)
C10 C9 C8 3_665 120.31(9)
C9 C10 C8 3_665 120.19(10)
C2 N1 H1N . 118.6
C6 N1 H1N . 118.6
N1 C2 H2A . 119.9
C3 C2 H2A . 119.9
C5 C4 H4A . 120.2
C3 C4 H4A . 120.2
C6 C5 H5A . 120.1
C4 C5 H5A . 120.1
N1 C6 H6A . 120.3
C5 C6 H6A . 120.3
C10 C9 H9A 3_665 119.8
C8 C9 H9A . 119.8
C9 C10 H10A 3_665 119.9
C8 C10 H10A . 119.9

loop_
_geom_bond_atom_site_label_1
_geom_bond_atom_site_label_2
_geom_bond_site_symmetry_2
_geom_bond_distance
O1 C3 . 1.3420(13)
N1 C2 . 1.3304(14)
N1 C6 . 1.3344(14)
O2 C7 . 1.2579(13)
C2 C3 . 1.3894(15)
O3 C7 . 1.2555(13)
C3 C4 . 1.3915(15)
C4 C5 . 1.3809(15)
C5 C6 . 1.3806(15)
C7 C8 . 1.5013(14)
C8 C9 . 1.3889(14)
C8 C10 . 1.3913(14)
C9 C10 3_665 1.3840(14)
C10 C9 3_665 1.3841(14)
O1 H1O . 0.8400
N1 H1N . 0.8800
C2 H2A . 0.9500
C4 H4A . 0.9500
C5 H5A . 0.9500
C6 H6A . 0.9500
C9 H9A . 0.9500
C10 H10A . 0.9500

loop_
_geom_hbond_atom_site_label_D
_geom_hbond_atom_site_label_H
_geom_hbond_atom_site_label_A
_geom_hbond_site_symmetry_A
_geom_hbond_distance_DH
_geom_hbond_distance_HA
_geom_hbond_distance_DA
_geom_hbond_angle_DHA
O1 H1O O3 . 0.84 1.74 2.5767(12) 174.1
N1 H1N O2 4_666 0.88 1.73 2.6072(12) 173.3
N1 H1N O3 4_666 0.88 2.47 3.0651(12) 125.2

loop_
_geom_torsion_atom_site_label_1
_geom_torsion_atom_site_label_2
_geom_torsion_atom_site_label_3
_geom_torsion_atom_site_label_4
_geom_torsion_site_symmetry_4
_geom_torsion
C6 N1 C2 C3 . 0.56(16)
N1 C2 C3 O1 . 179.02(10)
N1 C2 C3 C4 . -1.03(16)
O1 C3 C4 C5 . -179.32(10)
C2 C3 C4 C5 . 0.73(17)
C3 C4 C5 C6 . 0.03(17)
C2 N1 C6 C5 . 0.23(17)
C4 C5 C6 N1 . -0.52(17)
O3 C7 C8 C9 . -160.84(10)
O2 C7 C8 C9 . 19.69(14)
O3 C7 C8 C10 . 18.64(14)
O2 C7 C8 C10 . -160.83(10)
C10 C8 C9 C10 3_665 0.09(16)
C7 C8 C9 C10 3_665 179.58(9)
C9 C8 C10 C9 3_665 -0.09(16)
C7 C8 C10 C9 3_665 -179.58(9)
